data_1570764
loop_
_publ_author_name
'Shi, Zhaojiang'
'Dong, Shicheng'
'Liu, Ting'
'Wang, Wei-Zhen'
'Li, Nan'
'Yuan, Yaofeng'
'Zhu, Jun'
'Ye, Ke-Yin'

_publ_section_title
;
 Electrochemical cascade migratory <i>versus ortho</i>-cyclization of
 2-alkynylbenzenesulfonamides.
;
_journal_issue 8
_journal_name_full 'Chemical science'
_journal_page_first 2827
_journal_page_last 2832
_journal_paper_doi 10.1039/d3sc05229j
_journal_volume 15
_journal_year 2024
_chemical_formula_moiety 'C22 H15 N O3 S'
_chemical_formula_sum 'C22 H15 N O3 S'
_chemical_formula_weight 373.41
_space_group_crystal_system triclinic
_space_group_IT_number 2
_space_group_name_Hall '-P 1'
_space_group_name_H-M_alt 'P -1'
_atom_sites_solution_hydrogens geom
_atom_sites_solution_primary dual
_audit_creation_date 2021-08-28
_audit_creation_method
;
Olex2 1.3
(compiled 2020.11.12 svn.r5f609507 for OlexSys, GUI svn.r6226)
;
_audit_update_record
;
2023-06-24 deposited with the CCDC.	2024-01-11 downloaded from the CCDC.
;
_cell_angle_alpha 115.736(4)
_cell_angle_beta 95.407(4)
_cell_angle_gamma 101.180(4)
_cell_formula_units_Z 2
_cell_length_a 8.9567(12)
_cell_length_b 10.1290(13)
_cell_length_c 11.0747(14)
_cell_measurement_reflns_used 6274
_cell_measurement_temperature 296.15
_cell_measurement_theta_max 26.828
_cell_measurement_theta_min 2.286
_cell_volume 869.6(2)
_computing_cell_refinement 'SAINT V8.38A (Bruker, 2018)'
_computing_data_reduction 'SAINT V8.38A (Bruker, 2018)'
_computing_molecular_graphics 'Olex2 1.3 (Dolomanov et al., 2009)'
_computing_publication_material 'Olex2 1.3 (Dolomanov et al., 2009)'
_computing_structure_refinement 'SHELXL 2018/3 (Sheldrick, 2015)'
_computing_structure_solution 'SHELXT 2018/2 (Sheldrick, 2018)'
_diffrn_ambient_temperature 296.15
_diffrn_measured_fraction_theta_full 0.998
_diffrn_measured_fraction_theta_max 0.998
_diffrn_measurement_device_type 'CCD area detector'
_diffrn_measurement_method 'phi and omega scans'
_diffrn_radiation_monochromator graphite
_diffrn_radiation_type MoK\a
_diffrn_radiation_wavelength 0.71073
_diffrn_reflns_av_R_equivalents 0.0517
_diffrn_reflns_av_unetI/netI 0.0397
_diffrn_reflns_Laue_measured_fraction_full 0.998
_diffrn_reflns_Laue_measured_fraction_max 0.998
_diffrn_reflns_limit_h_max 10
_diffrn_reflns_limit_h_min -10
_diffrn_reflns_limit_k_max 12
_diffrn_reflns_limit_k_min -12
_diffrn_reflns_limit_l_max 13
_diffrn_reflns_limit_l_min -13
_diffrn_reflns_number 17752
_diffrn_reflns_point_group_measured_fraction_full 0.998
_diffrn_reflns_point_group_measured_fraction_max 0.998
_diffrn_reflns_theta_full 25.024
_diffrn_reflns_theta_max 25.024
_diffrn_reflns_theta_min 2.084
_diffrn_source_current 1.4
_diffrn_source_power 0.07
_diffrn_source_voltage 50.0
_exptl_absorpt_coefficient_mu 0.210
_exptl_absorpt_correction_T_max 0.7463
_exptl_absorpt_correction_T_min 0.6412
_exptl_absorpt_correction_type multi-scan
_exptl_absorpt_process_details
;
SADABS-2016/2 (Bruker,2016/2) was used for absorption correction.
wR2(int) was 0.1257 before and 0.0618 after correction.
The Ratio of minimum to maximum transmission is 0.8592.
The \l/2 correction factor is Not present.
;
_exptl_crystal_colour 'clear light white'
_exptl_crystal_colour_lustre clear
_exptl_crystal_colour_modifier light
_exptl_crystal_colour_primary white
_exptl_crystal_density_diffrn 1.426
_exptl_crystal_description block
_exptl_crystal_F_000 388
_exptl_crystal_size_max 0.7
_exptl_crystal_size_mid 0.5
_exptl_crystal_size_min 0.5
_refine_diff_density_max 0.814
_refine_diff_density_min -0.444
_refine_diff_density_rms 0.052
_refine_ls_extinction_method none
_refine_ls_goodness_of_fit_ref 1.036
_refine_ls_hydrogen_treatment constr
_refine_ls_matrix_type full
_refine_ls_number_parameters 245
_refine_ls_number_reflns 3065
_refine_ls_number_restraints 0
_refine_ls_restrained_S_all 1.036
_refine_ls_R_factor_all 0.0628
_refine_ls_R_factor_gt 0.0456
_refine_ls_shift/su_max 0.000
_refine_ls_shift/su_mean 0.000
_refine_ls_structure_factor_coef Fsqd
_refine_ls_weighting_details 'w=1/[\s^2^(Fo^2^)+(0.0527P)^2^+0.7458P] where P=(Fo^2^+2Fc^2^)/3'
_refine_ls_weighting_scheme calc
_refine_ls_wR_factor_gt 0.1140
_refine_ls_wR_factor_ref 0.1221
_reflns_Friedel_coverage 0.000
_reflns_number_gt 2406
_reflns_number_total 3065
_reflns_threshold_expression 'I > 2\s(I)'
_cod_data_source_file d3sc05229j2.cif
_cod_data_source_block szj-065t-1-1
_cod_depositor_comments 'Adding full bibliography for 1570763--1570767.cif.'
_cod_database_code 1570764
_shelx_shelxl_version_number 2018/3
_shelx_space_group_comment
;
The symmetry employed for this shelxl refinement is uniquely defined
by the following loop, which should always be used as a source of
symmetry information in preference to the above space-group names.
They are only intended as comments.
;
_shelx_estimated_absorpt_t_max 0.902
_shelx_estimated_absorpt_t_min 0.867
_olex2_refinement_description
;
1. Fixed Uiso
 At 1.2 times of:
  All C(H) groups
 At 1.5 times of:
  All C(H,H,H) groups
2.a Aromatic/amide H refined with riding coordinates:
 C10(H00B), C11(H00E), C13(H00F), C5(H00H), C19(H00J), C17(H00K), C4(H00L),
 C21(H00M), C18(H00N), C20(H00O), C3(H00P), C2(H00R)
2.b Idealised Me refined as rotating group:
 C22(H00A,H00C,H00D)
;
_olex2_submission_special_instructions 'No special instructions were received'

loop_
_space_group_symop_operation_xyz
'x, y, z'
'-x, -y, -z'

loop_
_atom_site_label
_atom_site_type_symbol
_atom_site_fract_x
_atom_site_fract_y
_atom_site_fract_z
_atom_site_U_iso_or_equiv
_atom_site_adp_type
_atom_site_occupancy
_atom_site_site_symmetry_order
_atom_site_calc_flag
_atom_site_refinement_flags_posn
_atom_site_refinement_flags_adp
_atom_site_refinement_flags_occupancy
_atom_site_disorder_assembly
_atom_site_disorder_group
S1 S 0.34958(7) 0.19796(7) 0.50220(6) 0.0295(2) Uani 1 1 d . . . . .
O3 O 0.3042(2) 0.4798(2) 0.69677(17) 0.0365(5) Uani 1 1 d . . . . .
O1 O 0.2254(2) 0.1244(2) 0.54134(18) 0.0371(5) Uani 1 1 d . . . . .
O2 O 0.5002(2) 0.2563(2) 0.58700(19) 0.0401(5) Uani 1 1 d . . . . .
N1 N 0.2970(2) 0.3348(2) 0.47233(19) 0.0269(5) Uani 1 1 d . . . . .
C16 C 0.1961(3) 0.3729(3) 0.1519(2) 0.0223(5) Uani 1 1 d . . . . .
C9 C 0.1896(3) 0.5330(3) 0.4014(2) 0.0243(5) Uani 1 1 d . . . . .
C8 C 0.2205(3) 0.3977(3) 0.2959(2) 0.0245(5) Uani 1 1 d . . . . .
C14 C 0.2191(3) 0.5657(3) 0.5394(2) 0.0256(5) Uani 1 1 d . . . . .
C6 C 0.3104(3) 0.1584(3) 0.2519(2) 0.0274(6) Uani 1 1 d . . . . .
C10 C 0.1324(3) 0.6364(3) 0.3702(2) 0.0261(5) Uani 1 1 d . . . . .
H00B H 0.110953 0.617446 0.279538 0.031 Uiso 1 1 calc R U . . .
C15 C 0.2760(3) 0.4623(3) 0.5805(2) 0.0279(6) Uani 1 1 d . . . . .
C7 C 0.2718(3) 0.3020(3) 0.3326(2) 0.0250(5) Uani 1 1 d . . . . .
C11 C 0.1072(3) 0.7648(3) 0.4706(2) 0.0294(6) Uani 1 1 d . . . . .
H00E H 0.068689 0.830927 0.446663 0.035 Uiso 1 1 calc R U . . .
C13 C 0.1937(3) 0.6959(3) 0.6393(2) 0.0299(6) Uani 1 1 d . . . . .
H00F H 0.214545 0.714913 0.730053 0.036 Uiso 1 1 calc R U . . .
C1 C 0.3551(3) 0.0912(3) 0.3309(3) 0.0294(6) Uani 1 1 d . . . . .
C5 C 0.3070(3) 0.0828(3) 0.1119(3) 0.0305(6) Uani 1 1 d . . . . .
H00H H 0.276638 0.122439 0.054835 0.037 Uiso 1 1 calc R U . . .
C12 C 0.1390(3) 0.7980(3) 0.6098(3) 0.0299(6) Uani 1 1 d . . . . .
C19 C 0.1485(3) 0.3353(3) -0.1139(2) 0.0308(6) Uani 1 1 d . . . . .
H00J H 0.132923 0.322367 -0.203041 0.037 Uiso 1 1 calc R U . . .
C17 C 0.0513(3) 0.3018(3) 0.0672(3) 0.0342(6) Uani 1 1 d . . . . .
H00K H -0.031550 0.266155 0.099291 0.041 Uiso 1 1 calc R U . . .
C4 C 0.3498(3) -0.0524(3) 0.0597(3) 0.0360(6) Uani 1 1 d . . . . .
H00L H 0.348014 -0.102669 -0.033677 0.043 Uiso 1 1 calc R U . . .
C21 C 0.3170(3) 0.4265(3) 0.1027(3) 0.0364(7) Uani 1 1 d . . . . .
H00M H 0.415187 0.475767 0.158634 0.044 Uiso 1 1 calc R U . . .
C18 C 0.0283(3) 0.2832(3) -0.0651(3) 0.0383(7) Uani 1 1 d . . . . .
H00N H -0.069874 0.234877 -0.121251 0.046 Uiso 1 1 calc R U . . .
C20 C 0.2922(3) 0.4068(3) -0.0300(3) 0.0399(7) Uani 1 1 d . . . . .
H00O H 0.374384 0.442716 -0.062610 0.048 Uiso 1 1 calc R U . . .
C3 C 0.3950(3) -0.1157(3) 0.1407(3) 0.0406(7) Uani 1 1 d . . . . .
H00P H 0.423808 -0.206396 0.101946 0.049 Uiso 1 1 calc R U . . .
C22 C 0.1140(3) 0.9408(3) 0.7181(3) 0.0383(7) Uani 1 1 d . . . . .
H00A H 0.208530 1.020546 0.751657 0.057 Uiso 1 1 calc R U . . .
H00C H 0.084367 0.923485 0.792163 0.057 Uiso 1 1 calc R U . . .
H00D H 0.033243 0.969812 0.679923 0.057 Uiso 1 1 calc R U . . .
C2 C 0.3972(3) -0.0442(3) 0.2781(3) 0.0375(7) Uani 1 1 d . . . . .
H00R H 0.426033 -0.085424 0.334209 0.045 Uiso 1 1 calc R U . . .

loop_
_atom_site_aniso_label
_atom_site_aniso_U_11
_atom_site_aniso_U_22
_atom_site_aniso_U_33
_atom_site_aniso_U_23
_atom_site_aniso_U_13
_atom_site_aniso_U_12
S1 0.0288(4) 0.0320(4) 0.0308(4) 0.0192(3) 0.0012(3) 0.0058(3)
O3 0.0468(11) 0.0423(11) 0.0208(9) 0.0169(8) 0.0023(8) 0.0090(9)
O1 0.0402(11) 0.0379(11) 0.0399(11) 0.0255(9) 0.0101(9) 0.0053(8)
O2 0.0344(11) 0.0427(11) 0.0422(11) 0.0234(9) -0.0076(8) 0.0061(8)
N1 0.0295(11) 0.0319(11) 0.0212(11) 0.0145(9) 0.0037(8) 0.0070(9)
C16 0.0274(13) 0.0239(12) 0.0175(11) 0.0103(10) 0.0043(10) 0.0091(10)
C9 0.0200(12) 0.0289(13) 0.0231(12) 0.0134(11) 0.0034(9) 0.0016(10)
C8 0.0219(12) 0.0289(13) 0.0238(13) 0.0153(11) 0.0032(10) 0.0021(10)
C14 0.0240(13) 0.0298(13) 0.0224(13) 0.0136(11) 0.0041(10) 0.0022(10)
C6 0.0197(12) 0.0325(14) 0.0284(13) 0.0141(11) 0.0043(10) 0.0035(10)
C10 0.0287(13) 0.0298(13) 0.0216(12) 0.0141(11) 0.0043(10) 0.0063(10)
C15 0.0252(13) 0.0324(14) 0.0272(14) 0.0176(12) 0.0024(10) 0.0021(11)
C7 0.0237(13) 0.0297(13) 0.0222(12) 0.0136(11) 0.0056(10) 0.0045(10)
C11 0.0288(14) 0.0278(14) 0.0321(14) 0.0145(12) 0.0067(11) 0.0067(11)
C13 0.0318(14) 0.0322(14) 0.0223(13) 0.0130(11) 0.0037(10) 0.0007(11)
C1 0.0228(13) 0.0356(14) 0.0302(14) 0.0165(12) 0.0040(10) 0.0059(11)
C5 0.0284(13) 0.0327(14) 0.0292(14) 0.0135(12) 0.0063(11) 0.0073(11)
C12 0.0278(13) 0.0254(13) 0.0291(14) 0.0077(11) 0.0085(11) 0.0018(10)
C19 0.0328(14) 0.0419(15) 0.0192(12) 0.0158(12) 0.0046(10) 0.0091(12)
C17 0.0260(14) 0.0500(17) 0.0266(14) 0.0206(13) 0.0070(11) 0.0025(12)
C4 0.0305(14) 0.0343(15) 0.0365(15) 0.0104(13) 0.0093(12) 0.0075(12)
C21 0.0263(14) 0.0513(17) 0.0252(14) 0.0194(13) -0.0006(11) -0.0047(12)
C18 0.0232(14) 0.0611(19) 0.0260(14) 0.0205(14) -0.0014(11) 0.0030(13)
C20 0.0331(15) 0.0594(18) 0.0263(14) 0.0251(14) 0.0071(11) -0.0030(13)
C3 0.0332(15) 0.0331(15) 0.0516(18) 0.0146(14) 0.0109(13) 0.0118(12)
C22 0.0487(17) 0.0299(14) 0.0322(15) 0.0102(12) 0.0107(13) 0.0105(12)
C2 0.0288(14) 0.0361(15) 0.0510(18) 0.0226(14) 0.0035(12) 0.0120(12)

loop_
_atom_type_symbol
_atom_type_description
_atom_type_scat_dispersion_real
_atom_type_scat_dispersion_imag
_atom_type_scat_source
C C 0.0033 0.0016 'International Tables Vol C Tables 4.2.6.8 and 6.1.1.4'
H H 0.0000 0.0000 'International Tables Vol C Tables 4.2.6.8 and 6.1.1.4'
N N 0.0061 0.0033 'International Tables Vol C Tables 4.2.6.8 and 6.1.1.4'
O O 0.0106 0.0060 'International Tables Vol C Tables 4.2.6.8 and 6.1.1.4'
S S 0.1246 0.1234 'International Tables Vol C Tables 4.2.6.8 and 6.1.1.4'

loop_
_geom_angle_atom_site_label_1
_geom_angle_atom_site_label_2
_geom_angle_atom_site_label_3
_geom_angle
_geom_angle_site_symmetry_1
_geom_angle_site_symmetry_3
_geom_angle_publ_flag
O1 S1 N1 109.49(11) . . ?
O1 S1 C1 111.51(11) . . ?
O2 S1 O1 118.77(11) . . ?
O2 S1 N1 110.20(11) . . ?
O2 S1 C1 111.63(12) . . ?
N1 S1 C1 91.99(11) . . ?
C15 N1 S1 119.60(16) . . ?
C15 N1 C7 125.9(2) . . ?
C7 N1 S1 114.47(16) . . ?
C17 C16 C8 120.8(2) . . ?
C17 C16 C21 118.7(2) . . ?
C21 C16 C8 120.4(2) . . ?
C14 C9 C8 120.7(2) . . ?
C14 C9 C10 117.2(2) . . ?
C10 C9 C8 122.0(2) . . ?
C9 C8 C16 118.6(2) . . ?
C7 C8 C16 122.5(2) . . ?
C7 C8 C9 118.9(2) . . ?
C9 C14 C15 120.8(2) . . ?
C13 C14 C9 120.5(2) . . ?
C13 C14 C15 118.7(2) . . ?
C1 C6 C7 113.0(2) . . ?
C5 C6 C7 129.5(2) . . ?
C5 C6 C1 117.5(2) . . ?
C9 C10 H00B 119.3 . . ?
C11 C10 C9 121.5(2) . . ?
C11 C10 H00B 119.3 . . ?
O3 C15 N1 120.0(2) . . ?
O3 C15 C14 125.9(2) . . ?
N1 C15 C14 114.1(2) . . ?
N1 C7 C6 108.7(2) . . ?
C8 C7 N1 119.6(2) . . ?
C8 C7 C6 131.6(2) . . ?
C10 C11 H00E 119.5 . . ?
C10 C11 C12 121.0(2) . . ?
C12 C11 H00E 119.5 . . ?
C14 C13 H00F 118.7 . . ?
C12 C13 C14 122.6(2) . . ?
C12 C13 H00F 118.7 . . ?
C6 C1 S1 111.65(19) . . ?
C2 C1 S1 124.7(2) . . ?
C2 C1 C6 123.7(2) . . ?
C6 C5 H00H 120.7 . . ?
C4 C5 C6 118.6(2) . . ?
C4 C5 H00H 120.7 . . ?
C11 C12 C22 120.1(2) . . ?
C13 C12 C11 117.2(2) . . ?
C13 C12 C22 122.7(2) . . ?
C18 C19 H00J 120.4 . . ?
C18 C19 C20 119.1(2) . . ?
C20 C19 H00J 120.4 . . ?
C16 C17 H00K 119.7 . . ?
C16 C17 C18 120.6(2) . . ?
C18 C17 H00K 119.7 . . ?
C5 C4 H00L 118.7 . . ?
C3 C4 C5 122.6(3) . . ?
C3 C4 H00L 118.7 . . ?
C16 C21 H00M 120.0 . . ?
C16 C21 C20 120.0(2) . . ?
C20 C21 H00M 120.0 . . ?
C19 C18 C17 120.6(2) . . ?
C19 C18 H00N 119.7 . . ?
C17 C18 H00N 119.7 . . ?
C19 C20 C21 121.0(2) . . ?
C19 C20 H00O 119.5 . . ?
C21 C20 H00O 119.5 . . ?
C4 C3 H00P 120.2 . . ?
C2 C3 C4 119.6(3) . . ?
C2 C3 H00P 120.2 . . ?
C12 C22 H00A 109.5 . . ?
C12 C22 H00C 109.5 . . ?
C12 C22 H00D 109.5 . . ?
H00A C22 H00C 109.5 . . ?
H00A C22 H00D 109.5 . . ?
H00C C22 H00D 109.5 . . ?
C1 C2 H00R 121.0 . . ?
C3 C2 C1 118.0(3) . . ?
C3 C2 H00R 121.0 . . ?

loop_
_geom_bond_atom_site_label_1
_geom_bond_atom_site_label_2
_geom_bond_distance
_geom_bond_site_symmetry_2
_geom_bond_publ_flag
S1 O1 1.4247(18) . ?
S1 O2 1.4217(18) . ?
S1 N1 1.695(2) . ?
S1 C1 1.740(3) . ?
O3 C15 1.215(3) . ?
N1 C15 1.390(3) . ?
N1 C7 1.420(3) . ?
C16 C8 1.490(3) . ?
C16 C17 1.380(3) . ?
C16 C21 1.380(3) . ?
C9 C8 1.462(3) . ?
C9 C14 1.402(3) . ?
C9 C10 1.403(3) . ?
C8 C7 1.339(3) . ?
C14 C15 1.462(3) . ?
C14 C13 1.383(3) . ?
C6 C7 1.469(3) . ?
C6 C1 1.394(4) . ?
C6 C5 1.394(3) . ?
C10 H00B 0.9300 . ?
C10 C11 1.372(3) . ?
C11 H00E 0.9300 . ?
C11 C12 1.414(3) . ?
C13 H00F 0.9300 . ?
C13 C12 1.370(4) . ?
C1 C2 1.382(4) . ?
C5 H00H 0.9300 . ?
C5 C4 1.383(4) . ?
C12 C22 1.500(3) . ?
C19 H00J 0.9300 . ?
C19 C18 1.367(4) . ?
C19 C20 1.369(4) . ?
C17 H00K 0.9300 . ?
C17 C18 1.383(3) . ?
C4 H00L 0.9300 . ?
C4 C3 1.383(4) . ?
C21 H00M 0.9300 . ?
C21 C20 1.384(3) . ?
C18 H00N 0.9300 . ?
C20 H00O 0.9300 . ?
C3 H00P 0.9300 . ?
C3 C2 1.369(4) . ?
C22 H00A 0.9600 . ?
C22 H00C 0.9600 . ?
C22 H00D 0.9600 . ?
C2 H00R 0.9300 . ?

loop_
_geom_torsion_atom_site_label_1
_geom_torsion_atom_site_label_2
_geom_torsion_atom_site_label_3
_geom_torsion_atom_site_label_4
_geom_torsion
_geom_torsion_site_symmetry_1
_geom_torsion_site_symmetry_2
_geom_torsion_site_symmetry_3
_geom_torsion_site_symmetry_4
_geom_torsion_publ_flag
S1 N1 C15 O3 4.5(3) . . . . ?
S1 N1 C15 C14 -175.46(16) . . . . ?
S1 N1 C7 C8 175.88(18) . . . . ?
S1 N1 C7 C6 -4.0(2) . . . . ?
S1 C1 C2 C3 179.61(19) . . . . ?
O1 S1 N1 C15 67.5(2) . . . . ?
O1 S1 N1 C7 -109.81(17) . . . . ?
O1 S1 C1 C6 109.36(19) . . . . ?
O1 S1 C1 C2 -70.1(2) . . . . ?
O2 S1 N1 C15 -64.9(2) . . . . ?
O2 S1 N1 C7 117.79(17) . . . . ?
O2 S1 C1 C6 -115.18(18) . . . . ?
O2 S1 C1 C2 65.3(2) . . . . ?
N1 S1 C1 C6 -2.51(19) . . . . ?
N1 S1 C1 C2 178.0(2) . . . . ?
C16 C8 C7 N1 178.1(2) . . . . ?
C16 C8 C7 C6 -2.0(4) . . . . ?
C16 C17 C18 C19 -0.2(4) . . . . ?
C16 C21 C20 C19 0.4(5) . . . . ?
C9 C8 C7 N1 -0.9(3) . . . . ?
C9 C8 C7 C6 179.0(2) . . . . ?
C9 C14 C15 O3 -179.6(2) . . . . ?
C9 C14 C15 N1 0.3(3) . . . . ?
C9 C14 C13 C12 0.2(4) . . . . ?
C9 C10 C11 C12 0.3(4) . . . . ?
C8 C16 C17 C18 178.1(3) . . . . ?
C8 C16 C21 C20 -178.1(3) . . . . ?
C8 C9 C14 C15 -2.3(3) . . . . ?
C8 C9 C14 C13 178.2(2) . . . . ?
C8 C9 C10 C11 -178.5(2) . . . . ?
C14 C9 C8 C16 -176.4(2) . . . . ?
C14 C9 C8 C7 2.6(3) . . . . ?
C14 C9 C10 C11 0.5(3) . . . . ?
C14 C13 C12 C11 0.6(4) . . . . ?
C14 C13 C12 C22 -178.9(2) . . . . ?
C6 C1 C2 C3 0.2(4) . . . . ?
C6 C5 C4 C3 0.3(4) . . . . ?
C10 C9 C8 C16 2.5(3) . . . . ?
C10 C9 C8 C7 -178.5(2) . . . . ?
C10 C9 C14 C15 178.8(2) . . . . ?
C10 C9 C14 C13 -0.7(3) . . . . ?
C10 C11 C12 C13 -0.8(3) . . . . ?
C10 C11 C12 C22 178.6(2) . . . . ?
C15 N1 C7 C8 -1.2(3) . . . . ?
C15 N1 C7 C6 178.8(2) . . . . ?
C15 C14 C13 C12 -179.3(2) . . . . ?
C7 N1 C15 O3 -178.6(2) . . . . ?
C7 N1 C15 C14 1.5(3) . . . . ?
C7 C6 C1 S1 0.6(3) . . . . ?
C7 C6 C1 C2 -179.9(2) . . . . ?
C7 C6 C5 C4 179.8(2) . . . . ?
C13 C14 C15 O3 -0.1(4) . . . . ?
C13 C14 C15 N1 179.8(2) . . . . ?
C1 S1 N1 C15 -178.83(19) . . . . ?
C1 S1 N1 C7 3.86(18) . . . . ?
C1 C6 C7 N1 2.1(3) . . . . ?
C1 C6 C7 C8 -177.8(2) . . . . ?
C1 C6 C5 C4 -0.8(3) . . . . ?
C5 C6 C7 N1 -178.5(2) . . . . ?
C5 C6 C7 C8 1.6(4) . . . . ?
C5 C6 C1 S1 -178.86(18) . . . . ?
C5 C6 C1 C2 0.6(4) . . . . ?
C5 C4 C3 C2 0.5(4) . . . . ?
C17 C16 C8 C9 -85.6(3) . . . . ?
C17 C16 C8 C7 95.5(3) . . . . ?
C17 C16 C21 C20 -0.8(4) . . . . ?
C4 C3 C2 C1 -0.8(4) . . . . ?
C21 C16 C8 C9 91.8(3) . . . . ?
C21 C16 C8 C7 -87.2(3) . . . . ?
C21 C16 C17 C18 0.7(4) . . . . ?
C18 C19 C20 C21 0.2(4) . . . . ?
C20 C19 C18 C17 -0.3(4) . . . . ?
